data_7126980
loop_
_publ_author_name
'Song, Xueling'
'Peng, Chengdong'
'Xu, Xiaoxiang'
'Yin, Jinlin'
'Fei, Honghan'

_publ_section_title
;
 Efficient, broadband self-trapped white-light emission from
 haloplumbate-based metal-organic frameworks.
;
_journal_issue 69
_journal_name_full 'Chemical communications (Cambridge, England)'
_journal_page_first 10078
_journal_page_last 10081
_journal_paper_doi 10.1039/d0cc04473c
_journal_volume 56
_journal_year 2020
_chemical_formula_moiety 'C6 H2 Cl O4 Pb S, C2 H8 N'
_chemical_formula_sum 'C8 H10 Cl N O4 Pb S'
_chemical_formula_weight 458.87
_space_group_crystal_system hexagonal
_space_group_IT_number 169
_space_group_name_Hall 'P 61'
_space_group_name_H-M_alt 'P 61'
_atom_sites_solution_hydrogens geom
_atom_sites_solution_primary iterative
_audit_creation_date 2020-06-10
_audit_creation_method
;
Olex2 1.2
(compiled 2018.05.29 svn.r3508 for OlexSys, GUI svn.r5506)
;
_audit_update_record
;
2020-06-29 deposited with the CCDC.	2020-07-22 downloaded from the CCDC.
;
_cell_angle_alpha 90
_cell_angle_beta 90
_cell_angle_gamma 120
_cell_formula_units_Z 6
_cell_length_a 10.0345(9)
_cell_length_b 10.0345(9)
_cell_length_c 21.669(2)
_cell_measurement_reflns_used 4970
_cell_measurement_temperature 296(2)
_cell_measurement_theta_max 25.78
_cell_measurement_theta_min 2.34
_cell_volume 1889.6(3)
_computing_molecular_graphics 'Olex2 (Dolomanov et al., 2009)'
_computing_publication_material 'Olex2 (Dolomanov et al., 2009)'
_computing_structure_refinement 'ShelXL (Sheldrick, 2015)'
_computing_structure_solution 'olex2.solve (Bourhis et al., 2015)'
_diffrn_ambient_temperature 296.15
_diffrn_measured_fraction_theta_full 0.997
_diffrn_measured_fraction_theta_max 0.997
_diffrn_measurement_device_type 'Bruker APEX-II CCD'
_diffrn_measurement_method '\f and \w scans'
_diffrn_radiation_type MoK\a
_diffrn_radiation_wavelength 0.71073
_diffrn_reflns_av_R_equivalents 0.0445
_diffrn_reflns_av_unetI/netI 0.0440
_diffrn_reflns_Laue_measured_fraction_full 0.997
_diffrn_reflns_Laue_measured_fraction_max 0.997
_diffrn_reflns_limit_h_max 12
_diffrn_reflns_limit_h_min -13
_diffrn_reflns_limit_k_max 13
_diffrn_reflns_limit_k_min -13
_diffrn_reflns_limit_l_max 25
_diffrn_reflns_limit_l_min -28
_diffrn_reflns_number 13945
_diffrn_reflns_point_group_measured_fraction_full 0.973
_diffrn_reflns_point_group_measured_fraction_max 0.963
_diffrn_reflns_theta_full 25.242
_diffrn_reflns_theta_max 27.568
_diffrn_reflns_theta_min 2.525
_diffrn_standards_number 0
_exptl_absorpt_coefficient_mu 13.768
_exptl_absorpt_correction_type none
_exptl_crystal_density_diffrn 2.420
_exptl_crystal_description bulk
_exptl_crystal_F_000 1272
_refine_diff_density_max 1.032
_refine_diff_density_min -0.401
_refine_diff_density_rms 0.106
_refine_ls_abs_structure_details
;
 Flack x determined using 1088 quotients [(I+)-(I-)]/[(I+)+(I-)]
 (Parsons, Flack and Wagner, Acta Cryst. B69 (2013) 249-259).
;
_refine_ls_abs_structure_Flack 0.001(7)
_refine_ls_extinction_method none
_refine_ls_goodness_of_fit_ref 1.009
_refine_ls_hydrogen_treatment constr
_refine_ls_matrix_type full
_refine_ls_number_parameters 175
_refine_ls_number_reflns 2806
_refine_ls_number_restraints 82
_refine_ls_restrained_S_all 0.998
_refine_ls_R_factor_all 0.0301
_refine_ls_R_factor_gt 0.0238
_refine_ls_shift/su_max 0.000
_refine_ls_shift/su_mean 0.000
_refine_ls_structure_factor_coef Fsqd
_refine_ls_weighting_details 'w=1/[\s^2^(Fo^2^)+(0.0097P)^2^] where P=(Fo^2^+2Fc^2^)/3'
_refine_ls_weighting_scheme calc
_refine_ls_wR_factor_gt 0.0444
_refine_ls_wR_factor_ref 0.0458
_reflns_Friedel_coverage 0.883
_reflns_Friedel_fraction_full 0.946
_reflns_Friedel_fraction_max 0.928
_reflns_number_gt 2513
_reflns_number_total 2806
_reflns_threshold_expression 'I > 2\s(I)'
_cod_data_source_file d0cc04473c2.cif
_cod_data_source_block 90507a_a
_cod_depositor_comments 'Adding full bibliography for 7126979--7126980.cif.'
_cod_original_cell_volume 1889.6(4)
_cod_database_code 7126980
_shelx_shelxl_version_number 2014/7
_shelx_space_group_comment
;
The symmetry employed for this shelxl refinement is uniquely defined
by the following loop, which should always be used as a source of
symmetry information in preference to the above space-group names.
They are only intended as comments.
;
_olex2_refinement_description
;
1. Fixed Uiso
 At 1.2 times of:
  All C(H) groups, All N(H,H) groups
 At 1.5 times of:
  All C(H,H,H) groups
2. Restrained distances
 N1-C7 = N1-C8
 1.45 with sigma of 0.01
 N1-C7 \\sim N1-C8 \\sim N1'-C7' \\sim N1'-C8'
 with sigma of 0.01
 C7-C8 \\sim C7'-C8'
 with sigma of 0.02
3. Rigid bond restraints
 N1, C7, C8, N1', C7', C8'
 with sigma for 1-2 distances of 0.01 and sigma for 1-3 distances of 0.01
4. Uiso/Uaniso restraints and constraints
N1 \\sim C7 \\sim C8 \\sim N1' \\sim C7' \\sim C8': within 2A with sigma of
0.01 and sigma for terminal atoms of 0.02
5. Others
 Sof(N1')=Sof(H1'A)=Sof(H1'B)=Sof(C7')=Sof(H7'A)=Sof(H7'B)=Sof(H7'C)=Sof(C8')=
 Sof(H8'A)=Sof(H8'B)=Sof(H8'C)=1-FVAR(1)
 Sof(N1)=Sof(H1A)=Sof(H1B)=Sof(C7)=Sof(H7A)=Sof(H7B)=Sof(H7C)=Sof(C8)=Sof(H8A)=
 Sof(H8B)=Sof(H8C)=FVAR(1)
6.a Secondary CH2 refined with riding coordinates:
 N1(H1A,H1B), N1'(H1'A,H1'B)
6.b Me refined with riding coordinates:
 C7(H7A,H7B,H7C), C8(H8A,H8B,H8C)
6.c Aromatic/amide H refined with riding coordinates:
 C3(H3), C4(H4)
6.d Idealised Me refined as rotating group:
 C7'(H7'A,H7'B,H7'C), C8'(H8'A,H8'B,H8'C)
;
_olex2_submission_special_instructions 'No special instructions were received'

loop_
_space_group_symop_operation_xyz
'x, y, z'
'-y, x-y, z+1/3'
'-x+y, -x, z+2/3'
'-x, -y, z+1/2'
'y, -x+y, z+5/6'
'x-y, x, z+1/6'

loop_
_atom_site_label
_atom_site_type_symbol
_atom_site_fract_x
_atom_site_fract_y
_atom_site_fract_z
_atom_site_U_iso_or_equiv
_atom_site_adp_type
_atom_site_occupancy
_atom_site_site_symmetry_order
_atom_site_calc_flag
_atom_site_refinement_flags_posn
_atom_site_refinement_flags_adp
_atom_site_refinement_flags_occupancy
_atom_site_disorder_assembly
_atom_site_disorder_group
Pb1 Pb 1.06593(3) 0.16577(3) 0.59994(3) 0.02950(9) Uani 1 1 d . . . . .
S1 S 0.5777(3) 0.0844(3) 0.43433(13) 0.0413(5) Uani 1 1 d . . . . .
Cl1 Cl 1.2277(3) 0.2014(3) 0.71522(12) 0.0482(6) Uani 1 1 d . . . . .
O1 O 0.7911(10) 0.1312(10) 0.5422(4) 0.069(2) Uani 1 1 d . . . . .
C1 C 0.8208(11) 0.0787(10) 0.4969(4) 0.036(2) Uani 1 1 d . . . . .
O2 O 0.9339(7) 0.0599(8) 0.4930(3) 0.0497(18) Uani 1 1 d . . . . .
C2 C 0.7153(9) 0.0309(10) 0.4422(4) 0.035(2) Uani 1 1 d . . . . .
O3 O 0.3376(7) 0.0719(8) 0.3478(3) 0.0382(15) Uani 1 1 d . . . . .
C3 C 0.7164(12) -0.0504(12) 0.3922(5) 0.046(3) Uani 1 1 d . . . . .
H3 H 0.7852 -0.0863 0.3876 0.055 Uiso 1 1 calc R . . . .
C4 C 0.6037(10) -0.0748(13) 0.3480(5) 0.048(3) Uani 1 1 d . . . . .
H4 H 0.5867 -0.1329 0.3124 0.058 Uiso 1 1 calc R . . . .
O4 O 0.3429(8) -0.0934(8) 0.2819(3) 0.053(2) Uani 1 1 d . . . . .
C5 C 0.5216(10) -0.0040(10) 0.3631(4) 0.036(2) Uani 1 1 d . . . . .
C6 C 0.3909(10) -0.0084(10) 0.3293(4) 0.034(2) Uani 1 1 d . . . . .
N1 N 0.6044(18) 0.1241(16) 0.6502(8) 0.070(4) Uani 0.618(17) 1 d D U P A 1
H1A H 0.6351 0.1332 0.6893 0.084 Uiso 0.618(17) 1 calc R . P A 1
H1B H 0.6816 0.1333 0.6269 0.084 Uiso 0.618(17) 1 calc R . P A 1
C7 C 0.585(3) 0.253(2) 0.6367(11) 0.063(5) Uani 0.618(17) 1 d D U P A 1
H7A H 0.6796 0.3470 0.6444 0.094 Uiso 0.618(17) 1 calc R . P A 1
H7B H 0.5564 0.2497 0.5942 0.094 Uiso 0.618(17) 1 calc R . P A 1
H7C H 0.5054 0.2497 0.6626 0.094 Uiso 0.618(17) 1 calc R . P A 1
C8 C 0.479(3) -0.030(2) 0.6424(13) 0.077(7) Uani 0.618(17) 1 d D U P A 1
H8A H 0.5112 -0.1020 0.6533 0.115 Uiso 0.618(17) 1 calc R . P A 1
H8B H 0.3946 -0.0456 0.6685 0.115 Uiso 0.618(17) 1 calc R . P A 1
H8C H 0.4456 -0.0456 0.6001 0.115 Uiso 0.618(17) 1 calc R . P A 1
N1' N 0.540(3) 0.111(3) 0.6074(12) 0.067(5) Uani 0.382(17) 1 d D U P A 2
H1'A H 0.6098 0.0924 0.5902 0.081 Uiso 0.382(17) 1 calc R . P A 2
H1'B H 0.4640 0.0824 0.5803 0.081 Uiso 0.382(17) 1 calc R . P A 2
C7' C 0.610(6) 0.274(3) 0.616(2) 0.076(9) Uani 0.382(17) 1 d D U P A 2
H7'A H 0.7037 0.3253 0.5924 0.114 Uiso 0.382(17) 1 calc GR . P A 2
H7'B H 0.6331 0.2984 0.6589 0.114 Uiso 0.382(17) 1 calc GR . P A 2
H7'C H 0.5409 0.3077 0.6023 0.114 Uiso 0.382(17) 1 calc GR . P A 2
C8' C 0.479(6) 0.013(4) 0.6605(16) 0.083(11) Uani 0.382(17) 1 d D U P A 2
H8'A H 0.3697 -0.0529 0.6557 0.124 Uiso 0.382(17) 1 calc GR . P A 2
H8'B H 0.4991 0.0746 0.6969 0.124 Uiso 0.382(17) 1 calc GR . P A 2
H8'C H 0.5267 -0.0492 0.6645 0.124 Uiso 0.382(17) 1 calc GR . P A 2

loop_
_atom_site_aniso_label
_atom_site_aniso_U_11
_atom_site_aniso_U_22
_atom_site_aniso_U_33
_atom_site_aniso_U_23
_atom_site_aniso_U_13
_atom_site_aniso_U_12
Pb1 0.03490(18) 0.03169(17) 0.02197(13) -0.00066(14) 0.00313(15) 0.01669(15)
S1 0.0402(11) 0.0559(14) 0.0399(12) -0.0152(13) -0.0105(12) 0.0331(11)
Cl1 0.0404(13) 0.0539(16) 0.0427(15) -0.0022(12) -0.0080(11) 0.0179(12)
O1 0.077(6) 0.097(6) 0.055(5) -0.029(5) -0.019(4) 0.059(5)
C1 0.042(5) 0.031(5) 0.033(5) -0.003(4) -0.002(4) 0.016(4)
O2 0.033(4) 0.080(5) 0.038(4) 0.001(4) -0.006(3) 0.029(4)
C2 0.030(4) 0.043(5) 0.038(5) -0.002(4) -0.007(4) 0.022(4)
O3 0.035(3) 0.049(4) 0.036(4) -0.007(3) -0.004(3) 0.025(3)
C3 0.048(6) 0.056(6) 0.051(6) -0.015(5) -0.007(5) 0.039(5)
C4 0.039(6) 0.066(7) 0.050(6) -0.029(5) -0.017(5) 0.034(5)
O4 0.054(4) 0.065(5) 0.053(5) -0.024(4) -0.021(3) 0.039(4)
C5 0.026(5) 0.041(5) 0.043(6) -0.007(4) -0.008(4) 0.018(4)
C6 0.030(5) 0.038(5) 0.036(5) -0.005(4) -0.011(4) 0.020(4)
N1 0.068(8) 0.097(9) 0.048(9) 0.003(7) -0.014(7) 0.044(7)
C7 0.058(11) 0.090(10) 0.051(13) 0.010(9) 0.010(9) 0.045(9)
C8 0.087(12) 0.082(10) 0.063(14) 0.007(11) -0.019(12) 0.042(10)
N1' 0.062(10) 0.098(10) 0.050(11) 0.001(9) -0.011(9) 0.046(9)
C7' 0.069(15) 0.101(12) 0.065(18) 0.000(12) -0.002(14) 0.049(13)
C8' 0.075(14) 0.108(16) 0.046(15) 0.002(13) -0.025(13) 0.032(15)

loop_
_atom_type_symbol
_atom_type_description
_atom_type_scat_dispersion_real
_atom_type_scat_dispersion_imag
_atom_type_scat_source
C C 0.0033 0.0016 'International Tables Vol C Tables 4.2.6.8 and 6.1.1.4'
H H 0.0000 0.0000 'International Tables Vol C Tables 4.2.6.8 and 6.1.1.4'
Cl Cl 0.1484 0.1585 'International Tables Vol C Tables 4.2.6.8 and 6.1.1.4'
N N 0.0061 0.0033 'International Tables Vol C Tables 4.2.6.8 and 6.1.1.4'
O O 0.0106 0.0060 'International Tables Vol C Tables 4.2.6.8 and 6.1.1.4'
Pb Pb -3.3944 10.1111 'International Tables Vol C Tables 4.2.6.8 and 6.1.1.4'
S S 0.1246 0.1234 'International Tables Vol C Tables 4.2.6.8 and 6.1.1.4'

loop_
_geom_angle_atom_site_label_1
_geom_angle_atom_site_label_2
_geom_angle_atom_site_label_3
_geom_angle
_geom_angle_site_symmetry_1
_geom_angle_site_symmetry_3
_geom_angle_publ_flag
Cl1 Pb1 Cl1 89.63(5) . 5_664 ?
O2 Pb1 Cl1 161.96(16) . . ?
O2 Pb1 Cl1 78.09(17) 6_545 . ?
O2 Pb1 Cl1 73.57(15) . 5_664 ?
O2 Pb1 Cl1 88.87(18) 6_545 5_664 ?
O2 Pb1 O2 94.69(18) 6_545 . ?
O2 Pb1 O3 161.1(2) 6_545 6_655 ?
O2 Pb1 O3 73.1(2) . 6_655 ?
O2 Pb1 O3 73.3(2) 6_545 2_655 ?
O2 Pb1 O3 118.4(2) . 2_655 ?
O2 Pb1 O4 122.1(2) 6_545 2_655 ?
O3 Pb1 Cl1 75.75(15) 2_655 . ?
O3 Pb1 Cl1 74.07(15) 6_655 5_664 ?
O3 Pb1 Cl1 158.81(14) 2_655 5_664 ?
O3 Pb1 Cl1 109.14(16) 6_655 . ?
O3 Pb1 O3 124.96(15) 6_655 2_655 ?
O4 Pb1 Cl1 148.19(15) 2_655 5_664 ?
O4 Pb1 Cl1 90.06(18) 2_655 . ?
O4 Pb1 O2 107.7(2) 2_655 . ?
O4 Pb1 O3 76.0(2) 2_655 6_655 ?
O4 Pb1 O3 48.9(2) 2_655 2_655 ?
C2 S1 C5 92.0(4) . . ?
Pb1 Cl1 Pb1 81.29(6) . 6_545 ?
O1 C1 O2 124.0(9) . . ?
O1 C1 C2 119.3(9) . . ?
O2 C1 C2 116.7(8) . . ?
Pb1 O2 Pb1 98.7(2) 5_664 . ?
C1 O2 Pb1 148.6(6) . 5_664 ?
C1 O2 Pb1 101.2(6) . . ?
C1 C2 S1 121.7(7) . . ?
C3 C2 S1 110.9(7) . . ?
C3 C2 C1 127.3(8) . . ?
Pb1 O3 Pb1 93.11(18) 5_564 3_664 ?
C6 O3 Pb1 144.7(6) . 5_564 ?
C6 O3 Pb1 90.8(5) . 3_664 ?
C2 C3 H3 123.2 . . ?
C2 C3 C4 113.6(8) . . ?
C4 C3 H3 123.2 . . ?
C3 C4 H4 123.6 . . ?
C5 C4 C3 112.8(9) . . ?
C5 C4 H4 123.6 . . ?
C6 O4 Pb1 95.3(5) . 3_664 ?
C4 C5 S1 110.7(7) . . ?
C4 C5 C6 128.2(9) . . ?
C6 C5 S1 120.9(7) . . ?
O3 C6 O4 124.1(8) . . ?
O3 C6 C5 118.9(8) . . ?
O4 C6 C5 116.9(8) . . ?
H1A N1 H1B 106.9 . . ?
C7 N1 H1A 107.2 . . ?
C7 N1 H1B 107.2 . . ?
C7 N1 C8 120.3(19) . . ?
C8 N1 H1A 107.2 . . ?
C8 N1 H1B 107.2 . . ?
N1 C7 H7A 109.5 . . ?
N1 C7 H7B 109.5 . . ?
N1 C7 H7C 109.5 . . ?
H7A C7 H7B 109.5 . . ?
H7A C7 H7C 109.5 . . ?
H7B C7 H7C 109.5 . . ?
N1 C8 H8A 109.5 . . ?
N1 C8 H8B 109.5 . . ?
N1 C8 H8C 109.5 . . ?
H8A C8 H8B 109.5 . . ?
H8A C8 H8C 109.5 . . ?
H8B C8 H8C 109.5 . . ?
H1'A N1' H1'B 107.1 . . ?
C7' N1' H1'A 107.7 . . ?
C7' N1' H1'B 107.7 . . ?
C7' N1' C8' 118(2) . . ?
C8' N1' H1'A 107.7 . . ?
C8' N1' H1'B 107.7 . . ?
N1' C7' H7'A 109.5 . . ?
N1' C7' H7'B 109.5 . . ?
N1' C7' H7'C 109.5 . . ?
H7'A C7' H7'B 109.5 . . ?
H7'A C7' H7'C 109.5 . . ?
H7'B C7' H7'C 109.5 . . ?
N1' C8' H8'A 109.5 . . ?
N1' C8' H8'B 109.5 . . ?
N1' C8' H8'C 109.5 . . ?
H8'A C8' H8'B 109.5 . . ?
H8'A C8' H8'C 109.5 . . ?
H8'B C8' H8'C 109.5 . . ?

loop_
_geom_bond_atom_site_label_1
_geom_bond_atom_site_label_2
_geom_bond_distance
_geom_bond_site_symmetry_2
_geom_bond_publ_flag
Pb1 Cl1 3.070(3) 5_664 ?
Pb1 Cl1 2.902(3) . ?
Pb1 O2 2.617(7) . ?
Pb1 O2 2.513(7) 6_545 ?
Pb1 O3 2.721(6) 2_655 ?
Pb1 O3 2.639(6) 6_655 ?
Pb1 O4 2.609(6) 2_655 ?
S1 C2 1.722(8) . ?
S1 C5 1.728(10) . ?
Cl1 Pb1 3.070(3) 6_545 ?
O1 C1 1.220(12) . ?
C1 O2 1.243(11) . ?
C1 C2 1.499(13) . ?
O2 Pb1 2.513(7) 5_664 ?
C2 C3 1.360(13) . ?
O3 Pb1 2.639(6) 5_564 ?
O3 Pb1 2.721(6) 3_664 ?
O3 C6 1.235(10) . ?
C3 H3 0.9300 . ?
C3 C4 1.406(14) . ?
C4 H4 0.9300 . ?
C4 C5 1.370(13) . ?
O4 Pb1 2.609(6) 3_664 ?
O4 C6 1.266(10) . ?
C5 C6 1.483(12) . ?
N1 H1A 0.8900 . ?
N1 H1B 0.8900 . ?
N1 C7 1.436(10) . ?
N1 C8 1.436(10) . ?
C7 H7A 0.9600 . ?
C7 H7B 0.9600 . ?
C7 H7C 0.9600 . ?
C8 H8A 0.9600 . ?
C8 H8B 0.9600 . ?
C8 H8C 0.9600 . ?
N1' H1'A 0.8900 . ?
N1' H1'B 0.8900 . ?
N1' C7' 1.435(14) . ?
N1' C8' 1.438(14) . ?
C7' H7'A 0.9600 . ?
C7' H7'B 0.9600 . ?
C7' H7'C 0.9600 . ?
C8' H8'A 0.9600 . ?
C8' H8'B 0.9600 . ?
C8' H8'C 0.9600 . ?
